data_7708042
loop_
_publ_author_name
'Li, Min'
'Liu, Xinli'
'Cui, Dongmei'

_publ_section_title
;
 Catalytic hydroboration of carbonyl derivatives by using phosphinimino
 amide ligated magnesium complexes.
;
_journal_issue 37
_journal_name_full 'Dalton transactions (Cambridge, England : 2003)'
_journal_page_first 13037
_journal_page_last 13041
_journal_paper_doi 10.1039/d1dt00143d
_journal_volume 50
_journal_year 2021
_chemical_formula_moiety 'C68 H102 Mg2 N4 O2 P2, 1[C7H8], 1[C7H8]'
_chemical_formula_sum 'C82 H118 Mg2 N4 O2 P2'
_chemical_formula_weight 1302.36
_space_group_crystal_system monoclinic
_space_group_IT_number 14
_space_group_name_Hall '-P 2yn'
_space_group_name_H-M_alt 'P 1 21/n 1'
_atom_sites_solution_hydrogens mixed
_audit_creation_date 2021-07-23
_audit_creation_method
;
Olex2 1.5-dev
(compiled 2021.06.29 svn.r12e2184c for OlexSys, GUI svn.r6225)
;
_audit_update_record
;
2021-08-11 deposited with the CCDC.	2021-08-12 downloaded from the CCDC.
;
_cell_angle_alpha 90
_cell_angle_beta 93.5280(10)
_cell_angle_gamma 90
_cell_formula_units_Z 4
_cell_length_a 12.7679(4)
_cell_length_b 28.7777(8)
_cell_length_c 21.0706(6)
_cell_measurement_reflns_used 9824
_cell_measurement_temperature 173.0
_cell_measurement_theta_max 26.931
_cell_measurement_theta_min 2.303
_cell_volume 7727.3(4)
_computing_cell_refinement 'SAINT V8.40A (?, 2016)'
_computing_data_reduction 'SAINT V8.40A (?, 2016)'
_computing_molecular_graphics 'Olex2 1.5-dev (Dolomanov et al., 2009)'
_computing_publication_material 'Olex2 1.5-dev (Dolomanov et al., 2009)'
_computing_structure_refinement 'SHELXL 2018/3 (Sheldrick, 2015)'
_computing_structure_solution 'olex2.solve (Bourhis et al., 2015)'
_diffrn_ambient_temperature 173.00
_diffrn_measured_fraction_theta_full 0.998
_diffrn_measured_fraction_theta_max 0.998
_diffrn_measurement_device_type 'CCD area detector'
_diffrn_measurement_method 'phi and omega scans'
_diffrn_radiation_type MoK\a
_diffrn_radiation_wavelength 0.71073
_diffrn_reflns_av_R_equivalents 0.0660
_diffrn_reflns_av_unetI/netI 0.0371
_diffrn_reflns_Laue_measured_fraction_full 0.998
_diffrn_reflns_Laue_measured_fraction_max 0.998
_diffrn_reflns_limit_h_max 16
_diffrn_reflns_limit_h_min -16
_diffrn_reflns_limit_k_max 36
_diffrn_reflns_limit_k_min -36
_diffrn_reflns_limit_l_max 26
_diffrn_reflns_limit_l_min -27
_diffrn_reflns_number 151714
_diffrn_reflns_point_group_measured_fraction_full 0.998
_diffrn_reflns_point_group_measured_fraction_max 0.998
_diffrn_reflns_theta_full 25.242
_diffrn_reflns_theta_max 27.116
_diffrn_reflns_theta_min 2.062
_exptl_absorpt_coefficient_mu 0.120
_exptl_absorpt_correction_type none
_exptl_crystal_colour colourless
_exptl_crystal_colour_primary colourless
_exptl_crystal_density_diffrn 1.119
_exptl_crystal_description block
_exptl_crystal_F_000 2832
_exptl_crystal_size_max 0.2
_exptl_crystal_size_mid 0.2
_exptl_crystal_size_min 0.15
_refine_diff_density_max 0.367
_refine_diff_density_min -0.314
_refine_diff_density_rms 0.040
_refine_ls_extinction_method none
_refine_ls_goodness_of_fit_ref 1.008
_refine_ls_hydrogen_treatment mixed
_refine_ls_matrix_type full
_refine_ls_number_parameters 723
_refine_ls_number_reflns 17057
_refine_ls_number_restraints 0
_refine_ls_restrained_S_all 1.008
_refine_ls_R_factor_all 0.0679
_refine_ls_R_factor_gt 0.0450
_refine_ls_shift/su_max 0.001
_refine_ls_shift/su_mean 0.000
_refine_ls_structure_factor_coef Fsqd
_refine_ls_weighting_details 'w=1/[\s^2^(Fo^2^)+(0.0438P)^2^+3.4657P] where P=(Fo^2^+2Fc^2^)/3'
_refine_ls_weighting_scheme calc
_refine_ls_wR_factor_gt 0.1017
_refine_ls_wR_factor_ref 0.1144
_reflns_Friedel_coverage 0.000
_reflns_number_gt 12646
_reflns_number_total 17057
_reflns_threshold_expression 'I > 2\s(I)'
_cod_data_source_file d1dt00143d2.cif
_cod_data_source_block 1
_cod_depositor_comments 'Adding full bibliography for 7708042.cif.'
_cod_database_code 7708042
_shelx_shelxl_version_number 2018/3
_shelx_space_group_comment
;
The symmetry employed for this shelxl refinement is uniquely defined
by the following loop, which should always be used as a source of
symmetry information in preference to the above space-group names.
They are only intended as comments.
;
_olex2_refinement_description
;
1. Fixed Uiso
 At 1.2 times of:
  All C(H) groups, All C(H,H) groups
 At 1.5 times of:
  All C(H,H,H) groups
2.a Ternary CH refined with riding coordinates:
 C12(H12), C18(H18), C22(H22), C28(H28), C30(H30), C58(H58), C70(H70), C7(H7)
2.b Secondary CH2 refined with riding coordinates:
 C38(H38A,H38B), C46(H46A,H46B), C48(H48A,H48B), C50(H50A,H50B), C62(H62A,
 H62B), C66(H66A,H66B), C19(H19A,H19B), C45(H45A,H45B), C23(H23A,H23B),
 C47(H47A,H47B), C3(H3A,H3B), C49(H49A,H49B), C13(H13A,H13B), C53(H53A,H53B),
 C27(H27A,H27B), C29(H29A,H29B), C59(H59A,H59B), C61(H61A,H61B), C63(H63A,H63B),
  C2(H2A,H2B)
2.c Aromatic/amide H refined with riding coordinates:
 C10(H10), C16(H16), C32(H32), C36(H36), C44(H44), C64(H64), C68(H68),
 C72(H72), C74(H74), C75(H75), C39(H39), C5(H5), C41(H41), C25(H25), C57(H57),
 C15(H15)
2.d Idealised Me refined as rotating group:
 C34(H34A,H34B,H34C), C54(H54A,H54B,H54C), C60(H60A,H60B,H60C), C21(H21A,H21B,
 H21C), C43(H43A,H43B,H43C), C11(H11A,H11B,H11C), C51(H51A,H51B,H51C), C55(H55A,
 H55B,H55C), C31(H31A,H31B,H31C), C65(H65A,H65B,H65C), C33(H33A,H33B,H33C),
 C17(H17A,H17B,H17C)
;
_platon_squeeze_special_details
;
A solvent mask was calculated and 386 electrons were 
found in a volume of 1633\%A^3^ in 2 voids per unit cell. 
This is consistent with the presence of 1[C7H8], 1[C7H8] per Formula Unit 
which account for 400 electrons per unit cell.
;
_platon_squeeze_void_probe_radius 1.20
_olex2_submission_special_instructions 'No special instructions were received'

loop_
_space_group_symop_operation_xyz
'x, y, z'
'-x+1/2, y+1/2, -z+1/2'
'-x, -y, -z'
'x-1/2, -y-1/2, z-1/2'

loop_
_atom_site_label
_atom_site_type_symbol
_atom_site_fract_x
_atom_site_fract_y
_atom_site_fract_z
_atom_site_U_iso_or_equiv
_atom_site_adp_type
_atom_site_occupancy
_atom_site_site_symmetry_order
_atom_site_calc_flag
_atom_site_refinement_flags_posn
_atom_site_refinement_flags_adp
_atom_site_refinement_flags_occupancy
_atom_site_disorder_assembly
_atom_site_disorder_group
P1 P 0.76270(3) 0.58510(2) 0.61891(2) 0.02334(9) Uani 1 1 d . . . . .
P2 P 0.41732(3) 0.79653(2) 0.81614(2) 0.02510(9) Uani 1 1 d . . . . .
Mg1 Mg 0.60232(4) 0.64835(2) 0.69332(2) 0.02443(12) Uani 1 1 d . . . . .
Mg2 Mg 0.58416(4) 0.74224(2) 0.73503(2) 0.02434(12) Uani 1 1 d . . . . .
O1 O 0.47443(8) 0.65191(4) 0.62094(5) 0.0319(3) Uani 1 1 d . . . . .
O2 O 0.54471(10) 0.77331(5) 0.64310(5) 0.0387(3) Uani 1 1 d . . . . .
N1 N 0.67442(10) 0.77771(4) 0.80373(6) 0.0240(3) Uani 1 1 d . . . . .
N4 N 0.62533(10) 0.58946(5) 0.74891(6) 0.0260(3) Uani 1 1 d . . . . .
N2 N 0.66073(10) 0.61842(4) 0.61228(6) 0.0241(3) Uani 1 1 d . . . . .
N3 N 0.44923(10) 0.78212(5) 0.74589(6) 0.0260(3) Uani 1 1 d . . . . .
C1 C 0.60921(12) 0.63237(5) 0.55517(7) 0.0249(3) Uani 1 1 d . . . . .
C4 C 0.78098(12) 0.78974(6) 0.79254(7) 0.0267(3) Uani 1 1 d . . . . .
C6 C 0.63349(12) 0.79148(5) 0.85775(7) 0.0251(3) Uani 1 1 d . . . . .
C8 C 0.70874(12) 0.56195(6) 0.74427(7) 0.0269(3) Uani 1 1 d . . . . .
C10 C 0.64768(13) 0.63197(6) 0.49460(8) 0.0313(4) Uani 1 1 d . . . . .
H10 H 0.717289 0.621509 0.489704 0.038 Uiso 1 1 calc R U . . .
C12 C 0.74682(12) 0.53574(5) 0.56341(7) 0.0265(3) Uani 1 1 d . . . . .
H12 H 0.738283 0.549041 0.519547 0.032 Uiso 1 1 calc R U . . .
C14 C 0.50662(12) 0.65011(6) 0.55906(7) 0.0273(3) Uani 1 1 d . . . . .
C16 C 0.77854(12) 0.56440(6) 0.69600(7) 0.0273(3) Uani 1 1 d . . . . .
H16 H 0.846635 0.552655 0.707435 0.033 Uiso 1 1 calc R U . . .
C18 C 0.31088(13) 0.76062(6) 0.84558(8) 0.0321(4) Uani 1 1 d . . . . .
H18 H 0.242875 0.775760 0.831529 0.039 Uiso 1 1 calc R U . . .
C20 C 0.38661(13) 0.78684(6) 0.69009(7) 0.0298(4) Uani 1 1 d . . . . .
C22 C 0.36691(13) 0.85687(6) 0.81657(8) 0.0328(4) Uani 1 1 d . . . . .
H22 H 0.292311 0.856139 0.799104 0.039 Uiso 1 1 calc R U . . .
C24 C 0.54640(13) 0.57800(6) 0.79220(7) 0.0287(3) Uani 1 1 d . . . . .
C26 C 0.86310(13) 0.75757(6) 0.80318(8) 0.0309(4) Uani 1 1 d . . . . .
C28 C 0.84671(13) 0.70997(6) 0.83126(8) 0.0347(4) Uani 1 1 d . . . . .
H28 H 0.769843 0.705997 0.836261 0.042 Uiso 1 1 calc R U . . .
C30 C 0.88432(12) 0.61406(6) 0.59590(8) 0.0301(4) Uani 1 1 d . . . . .
H30 H 0.896623 0.604029 0.551531 0.036 Uiso 1 1 calc R U . . .
C32 C 0.52714(12) 0.79245(6) 0.86829(7) 0.0273(3) Uani 1 1 d . . . . .
H32 H 0.512026 0.790545 0.911795 0.033 Uiso 1 1 calc R U . . .
C34 C 0.70675(13) 0.80542(7) 0.91400(8) 0.0342(4) Uani 1 1 d . . . . .
H34A H 0.754566 0.779658 0.925224 0.051 Uiso 1 1 calc R U . . .
H34B H 0.665490 0.812854 0.950374 0.051 Uiso 1 1 calc R U . . .
H34C H 0.747485 0.832738 0.902718 0.051 Uiso 1 1 calc R U . . .
C36 C 0.44630(14) 0.66482(6) 0.50657(8) 0.0356(4) Uani 1 1 d . . . . .
H36 H 0.377457 0.676376 0.511082 0.043 Uiso 1 1 calc R U . . .
C38 C 0.87233(14) 0.66707(6) 0.59502(9) 0.0373(4) Uani 1 1 d . . . . .
H38A H 0.812497 0.675763 0.565273 0.045 Uiso 1 1 calc R U . . .
H38B H 0.856895 0.678045 0.637982 0.045 Uiso 1 1 calc R U . . .
C40 C 0.54792(14) 0.59676(6) 0.85401(8) 0.0328(4) Uani 1 1 d . . . . .
C42 C 0.80125(14) 0.83370(6) 0.76638(8) 0.0348(4) Uani 1 1 d . . . . .
C44 C 0.58699(15) 0.64645(7) 0.44126(8) 0.0385(4) Uani 1 1 d . . . . .
H44 H 0.615058 0.645132 0.400576 0.046 Uiso 1 1 calc R U . . .
C46 C 0.31174(14) 0.71211(6) 0.81510(9) 0.0380(4) Uani 1 1 d . . . . .
H46A H 0.305200 0.715321 0.768243 0.046 Uiso 1 1 calc R U . . .
H46B H 0.379638 0.696784 0.826750 0.046 Uiso 1 1 calc R U . . .
C48 C 0.98196(13) 0.60016(7) 0.63812(9) 0.0388(4) Uani 1 1 d . . . . .
H48A H 0.970733 0.608289 0.682845 0.047 Uiso 1 1 calc R U . . .
H48B H 0.991791 0.566094 0.635780 0.047 Uiso 1 1 calc R U . . .
C50 C 0.64710(14) 0.50851(6) 0.57444(8) 0.0361(4) Uani 1 1 d . . . . .
H50A H 0.586265 0.529905 0.572480 0.043 Uiso 1 1 calc R U . . .
H50B H 0.652980 0.494278 0.617281 0.043 Uiso 1 1 calc R U . . .
C52 C 0.46036(14) 0.55050(6) 0.76940(8) 0.0359(4) Uani 1 1 d . . . . .
C54 C 0.36709(13) 0.66416(7) 0.62960(9) 0.0399(4) Uani 1 1 d . . . . .
H54A H 0.353734 0.662164 0.674821 0.060 Uiso 1 1 calc R U . . .
H54B H 0.320400 0.642704 0.605345 0.060 Uiso 1 1 calc R U . . .
H54C H 0.353974 0.695974 0.614528 0.060 Uiso 1 1 calc R U . . .
C56 C 0.43827(15) 0.78279(6) 0.63315(8) 0.0351(4) Uani 1 1 d . . . . .
C58 C 0.71362(16) 0.86856(6) 0.75278(9) 0.0423(4) Uani 1 1 d . . . . .
H58 H 0.646281 0.852489 0.760861 0.051 Uiso 1 1 calc R U . . .
C60 C 0.73379(15) 0.52603(7) 0.79557(8) 0.0407(4) Uani 1 1 d . . . . .
H60A H 0.754757 0.541762 0.835608 0.061 Uiso 1 1 calc R U . . .
H60B H 0.791279 0.506160 0.782967 0.061 Uiso 1 1 calc R U . . .
H60C H 0.671517 0.506941 0.801323 0.061 Uiso 1 1 calc R U . . .
C62 C 0.84128(15) 0.50315(6) 0.56472(9) 0.0400(4) Uani 1 1 d . . . . .
H62A H 0.851888 0.488932 0.607415 0.048 Uiso 1 1 calc R U . . .
H62B H 0.905098 0.521103 0.556306 0.048 Uiso 1 1 calc R U . . .
C64 C 0.48675(15) 0.66267(7) 0.44681(9) 0.0413(4) Uani 1 1 d . . . . .
H64 H 0.445407 0.672342 0.410146 0.050 Uiso 1 1 calc R U . . .
C66 C 0.31383(15) 0.75603(7) 0.91815(9) 0.0428(5) Uani 1 1 d . . . . .
H66A H 0.380937 0.741562 0.933687 0.051 Uiso 1 1 calc R U . . .
H66B H 0.309936 0.787280 0.937496 0.051 Uiso 1 1 calc R U . . .
C68 C 0.96406(14) 0.77069(8) 0.78786(9) 0.0443(5) Uani 1 1 d . . . . .
H68 H 1.020210 0.749268 0.794828 0.053 Uiso 1 1 calc R U . . .
C70 C 0.63799(15) 0.62552(6) 0.88269(8) 0.0369(4) Uani 1 1 d . . . . .
H70 H 0.689388 0.630313 0.849345 0.044 Uiso 1 1 calc R U . . .
C72 C 0.27803(15) 0.79336(7) 0.68392(9) 0.0417(4) Uani 1 1 d . . . . .
H72 H 0.239637 0.795770 0.720993 0.050 Uiso 1 1 calc R U . . .
C74 C 0.46277(16) 0.58824(7) 0.89070(9) 0.0459(5) Uani 1 1 d . . . . .
H74 H 0.463324 0.600673 0.932484 0.055 Uiso 1 1 calc R U . . .
C75 C 0.37717(15) 0.54354(7) 0.80808(9) 0.0456(5) Uani 1 1 d . . . . .
H75 H 0.318746 0.525450 0.792719 0.055 Uiso 1 1 calc R U . . .
C19 C 0.62942(16) 0.47045(7) 0.52419(10) 0.0470(5) Uani 1 1 d . . . . .
H19A H 0.566665 0.452099 0.533633 0.056 Uiso 1 1 calc R U . . .
H19B H 0.615843 0.485018 0.481919 0.056 Uiso 1 1 calc R U . . .
C39 C 0.90332(15) 0.84499(7) 0.75251(10) 0.0469(5) Uani 1 1 d . . . . .
H39 H 0.917418 0.874756 0.735523 0.056 Uiso 1 1 calc R U . . .
C5 C 0.98420(15) 0.81377(8) 0.76299(10) 0.0530(5) Uani 1 1 d . . . . .
H5 H 1.053450 0.821900 0.753120 0.064 Uiso 1 1 calc R U . . .
C41 C 0.37799(16) 0.56234(8) 0.86807(10) 0.0495(5) Uani 1 1 d . . . . .
H41 H 0.320358 0.557485 0.893735 0.059 Uiso 1 1 calc R U . . .
C21 C 0.88203(16) 0.67088(8) 0.78899(10) 0.0502(5) Uani 1 1 d . . . . .
H21A H 0.844701 0.673156 0.747056 0.075 Uiso 1 1 calc R U . . .
H21B H 0.866418 0.640881 0.808305 0.075 Uiso 1 1 calc R U . . .
H21C H 0.957723 0.673393 0.784374 0.075 Uiso 1 1 calc R U . . .
C43 C 0.90326(17) 0.70546(8) 0.89728(9) 0.0497(5) Uani 1 1 d . . . . .
H43A H 0.979217 0.707572 0.893451 0.075 Uiso 1 1 calc R U . . .
H43B H 0.886176 0.675386 0.915859 0.075 Uiso 1 1 calc R U . . .
H43C H 0.880541 0.730540 0.924739 0.075 Uiso 1 1 calc R U . . .
C11 C 0.60638(18) 0.77076(8) 0.58821(9) 0.0509(5) Uani 1 1 d . . . . .
H11A H 0.679777 0.764514 0.601885 0.076 Uiso 1 1 calc R U . . .
H11B H 0.601674 0.800352 0.565189 0.076 Uiso 1 1 calc R U . . .
H11C H 0.579635 0.745689 0.560214 0.076 Uiso 1 1 calc R U . . .
C45 C 0.82451(17) 0.46480(7) 0.51460(10) 0.0492(5) Uani 1 1 d . . . . .
H45A H 0.822563 0.478874 0.471671 0.059 Uiso 1 1 calc R U . . .
H45B H 0.884415 0.442919 0.518278 0.059 Uiso 1 1 calc R U . . .
C23 C 0.22255(18) 0.72644(8) 0.93834(11) 0.0572(6) Uani 1 1 d . . . . .
H23A H 0.227171 0.723215 0.985211 0.069 Uiso 1 1 calc R U . . .
H23B H 0.155586 0.742227 0.925720 0.069 Uiso 1 1 calc R U . . .
C47 C 0.22254(16) 0.68171(8) 0.83649(11) 0.0517(5) Uani 1 1 d . . . . .
H47A H 0.154635 0.694758 0.819701 0.062 Uiso 1 1 calc R U . . .
H47B H 0.229328 0.650103 0.818649 0.062 Uiso 1 1 calc R U . . .
C3 C 0.22318(18) 0.67861(8) 0.90823(12) 0.0594(6) Uani 1 1 d . . . . .
H3A H 0.286452 0.661493 0.924596 0.071 Uiso 1 1 calc R U . . .
H3B H 0.160773 0.661040 0.920284 0.071 Uiso 1 1 calc R U . . .
C49 C 0.42729(19) 0.88759(7) 0.77366(10) 0.0526(6) Uani 1 1 d . . . . .
H49A H 0.419283 0.875473 0.729657 0.063 Uiso 1 1 calc R U . . .
H49B H 0.502765 0.886432 0.787501 0.063 Uiso 1 1 calc R U . . .
C25 C 0.22529(18) 0.79638(8) 0.62425(11) 0.0561(6) Uani 1 1 d . . . . .
H25 H 0.151335 0.800513 0.621102 0.067 Uiso 1 1 calc R U . . .
C51 C 0.69506(18) 0.60079(8) 0.93947(10) 0.0538(5) Uani 1 1 d . . . . .
H51A H 0.646492 0.596441 0.973225 0.081 Uiso 1 1 calc R U . . .
H51B H 0.754743 0.619721 0.955555 0.081 Uiso 1 1 calc R U . . .
H51C H 0.720347 0.570455 0.925842 0.081 Uiso 1 1 calc R U . . .
C13 C 0.3679(2) 0.87722(7) 0.88290(10) 0.0587(6) Uani 1 1 d . . . . .
H13A H 0.440171 0.875721 0.902765 0.070 Uiso 1 1 calc R U . . .
H13B H 0.322201 0.858291 0.909016 0.070 Uiso 1 1 calc R U . . .
C53 C 0.97190(16) 0.69075(8) 0.57455(11) 0.0525(5) Uani 1 1 d . . . . .
H53A H 0.983473 0.682105 0.530051 0.063 Uiso 1 1 calc R U . . .
H53B H 0.962761 0.724883 0.576246 0.063 Uiso 1 1 calc R U . . .
C27 C 0.72330(18) 0.43820(7) 0.52225(10) 0.0504(5) Uani 1 1 d . . . . .
H27A H 0.711674 0.416225 0.486357 0.060 Uiso 1 1 calc R U . . .
H27B H 0.729937 0.419868 0.562050 0.060 Uiso 1 1 calc R U . . .
C55 C 0.60073(17) 0.67311(7) 0.90377(9) 0.0446(5) Uani 1 1 d . . . . .
H55A H 0.564308 0.688960 0.867641 0.067 Uiso 1 1 calc R U . . .
H55B H 0.661321 0.691680 0.919342 0.067 Uiso 1 1 calc R U . . .
H55C H 0.552629 0.669274 0.937886 0.067 Uiso 1 1 calc R U . . .
C7 C 0.45698(17) 0.52763(8) 0.70452(9) 0.0534(6) Uani 1 1 d . . . . .
H7 H 0.515973 0.540575 0.680895 0.064 Uiso 1 1 calc R U . . .
C57 C 0.38635(19) 0.78645(7) 0.57419(9) 0.0510(5) Uani 1 1 d . . . . .
H57 H 0.423873 0.784191 0.536747 0.061 Uiso 1 1 calc R U . . .
C29 C 1.06726(16) 0.67695(8) 0.61695(12) 0.0571(6) Uani 1 1 d . . . . .
H29A H 1.058891 0.688246 0.660724 0.069 Uiso 1 1 calc R U . . .
H29B H 1.130726 0.691667 0.601153 0.069 Uiso 1 1 calc R U . . .
C59 C 1.08090(15) 0.62442(8) 0.61783(12) 0.0534(5) Uani 1 1 d . . . . .
H59A H 1.140866 0.616080 0.647684 0.064 Uiso 1 1 calc R U . . .
H59B H 1.096886 0.613566 0.574904 0.064 Uiso 1 1 calc R U . . .
C15 C 0.2789(2) 0.79345(8) 0.56997(10) 0.0611(6) Uani 1 1 d . . . . .
H15 H 0.242332 0.796220 0.529503 0.073 Uiso 1 1 calc R U . . .
C61 C 0.39477(17) 0.95751(7) 0.84138(11) 0.0544(6) Uani 1 1 d . . . . .
H61A H 0.468469 0.958162 0.858947 0.065 Uiso 1 1 calc R U . . .
H61B H 0.367509 0.989721 0.840721 0.065 Uiso 1 1 calc R U . . .
C31 C 0.7051(2) 0.88491(10) 0.68437(11) 0.0733(8) Uani 1 1 d . . . . .
H31A H 0.767872 0.902802 0.675501 0.110 Uiso 1 1 calc R U . . .
H31B H 0.642820 0.904580 0.677344 0.110 Uiso 1 1 calc R U . . .
H31C H 0.699154 0.857943 0.655981 0.110 Uiso 1 1 calc R U . . .
C63 C 0.3302(2) 0.92769(8) 0.88254(12) 0.0674(7) Uani 1 1 d . . . . .
H63A H 0.255691 0.928949 0.866524 0.081 Uiso 1 1 calc R U . . .
H63B H 0.335001 0.939948 0.926525 0.081 Uiso 1 1 calc R U . . .
C2 C 0.3900(2) 0.93807(8) 0.77422(12) 0.0648(7) Uani 1 1 d . . . . .
H2A H 0.434675 0.957141 0.747615 0.078 Uiso 1 1 calc R U . . .
H2B H 0.316983 0.939837 0.755652 0.078 Uiso 1 1 calc R U . . .
C65 C 0.7222(2) 0.91007(9) 0.79643(12) 0.0763(8) Uani 1 1 d . . . . .
H65A H 0.716164 0.899896 0.840434 0.114 Uiso 1 1 calc R U . . .
H65B H 0.665818 0.932106 0.784648 0.114 Uiso 1 1 calc R U . . .
H65C H 0.790307 0.925204 0.792573 0.114 Uiso 1 1 calc R U . . .
C33 C 0.3555(2) 0.53763(10) 0.66584(12) 0.0831(9) Uani 1 1 d . . . . .
H33A H 0.296597 0.523968 0.687029 0.125 Uiso 1 1 calc R U . . .
H33B H 0.358699 0.524084 0.623332 0.125 Uiso 1 1 calc R U . . .
H33C H 0.345487 0.571310 0.662139 0.125 Uiso 1 1 calc R U . . .
C17 C 0.4728(2) 0.47570(10) 0.71025(14) 0.0846(9) Uani 1 1 d . . . . .
H17A H 0.539553 0.469336 0.734148 0.127 Uiso 1 1 calc R U . . .
H17B H 0.473987 0.462025 0.667701 0.127 Uiso 1 1 calc R U . . .
H17C H 0.415158 0.462066 0.732609 0.127 Uiso 1 1 calc R U . . .
H H 0.6777(13) 0.7052(6) 0.6934(8) 0.031(5) Uiso 1 1 d . . . . .
HA H 0.5201(13) 0.6839(6) 0.7440(8) 0.030(4) Uiso 1 1 d . . . . .

loop_
_atom_site_aniso_label
_atom_site_aniso_U_11
_atom_site_aniso_U_22
_atom_site_aniso_U_33
_atom_site_aniso_U_23
_atom_site_aniso_U_13
_atom_site_aniso_U_12
P1 0.02161(19) 0.0256(2) 0.02303(19) -0.00141(16) 0.00287(15) 0.00213(16)
P2 0.0229(2) 0.0310(2) 0.02178(19) -0.00277(16) 0.00406(15) 0.00274(17)
Mg1 0.0237(3) 0.0258(3) 0.0241(3) -0.0027(2) 0.0033(2) 0.0015(2)
Mg2 0.0231(3) 0.0282(3) 0.0220(3) -0.0058(2) 0.0033(2) -0.0004(2)
O1 0.0209(6) 0.0435(7) 0.0313(6) -0.0057(5) 0.0027(5) 0.0037(5)
O2 0.0426(7) 0.0522(8) 0.0224(6) -0.0005(5) 0.0107(5) 0.0023(6)
N1 0.0210(6) 0.0281(7) 0.0232(6) -0.0038(5) 0.0036(5) -0.0024(5)
N4 0.0262(7) 0.0288(7) 0.0234(6) -0.0006(5) 0.0056(5) -0.0001(6)
N2 0.0228(6) 0.0262(7) 0.0235(6) -0.0014(5) 0.0024(5) 0.0031(5)
N3 0.0256(7) 0.0326(7) 0.0197(6) -0.0019(5) 0.0008(5) 0.0031(6)
C1 0.0265(8) 0.0230(8) 0.0251(8) 0.0009(6) 0.0004(6) -0.0011(6)
C4 0.0223(8) 0.0356(9) 0.0225(7) -0.0072(7) 0.0033(6) -0.0049(7)
C6 0.0273(8) 0.0272(8) 0.0209(7) -0.0011(6) 0.0019(6) -0.0014(6)
C8 0.0283(8) 0.0282(8) 0.0239(8) -0.0019(6) -0.0014(6) -0.0014(7)
C10 0.0293(9) 0.0354(9) 0.0294(8) 0.0036(7) 0.0037(7) 0.0030(7)
C12 0.0306(8) 0.0262(8) 0.0228(8) -0.0012(6) 0.0023(6) 0.0020(7)
C14 0.0256(8) 0.0281(8) 0.0280(8) -0.0029(7) 0.0010(6) -0.0015(6)
C16 0.0230(8) 0.0336(9) 0.0250(8) 0.0000(7) 0.0000(6) 0.0050(7)
C18 0.0237(8) 0.0386(10) 0.0345(9) 0.0009(7) 0.0050(7) 0.0024(7)
C20 0.0347(9) 0.0285(9) 0.0256(8) -0.0013(7) -0.0032(7) 0.0029(7)
C22 0.0282(9) 0.0332(9) 0.0372(9) -0.0036(7) 0.0039(7) 0.0051(7)
C24 0.0300(8) 0.0304(9) 0.0264(8) 0.0033(7) 0.0070(7) 0.0002(7)
C26 0.0251(8) 0.0415(10) 0.0263(8) -0.0041(7) 0.0026(6) -0.0020(7)
C28 0.0267(8) 0.0415(10) 0.0355(9) -0.0005(8) 0.0000(7) 0.0032(7)
C30 0.0271(8) 0.0331(9) 0.0308(8) -0.0034(7) 0.0078(7) 0.0001(7)
C32 0.0275(8) 0.0384(9) 0.0166(7) -0.0011(6) 0.0050(6) 0.0024(7)
C34 0.0307(9) 0.0470(11) 0.0245(8) -0.0075(7) -0.0011(7) -0.0034(8)
C36 0.0282(9) 0.0390(10) 0.0387(10) -0.0007(8) -0.0054(7) 0.0042(7)
C38 0.0334(9) 0.0337(10) 0.0450(10) 0.0016(8) 0.0043(8) -0.0031(8)
C40 0.0392(10) 0.0338(9) 0.0259(8) 0.0005(7) 0.0072(7) -0.0021(7)
C42 0.0342(9) 0.0357(10) 0.0353(9) -0.0045(7) 0.0086(7) -0.0064(8)
C44 0.0433(10) 0.0453(11) 0.0268(9) 0.0078(8) 0.0023(8) 0.0027(9)
C46 0.0311(9) 0.0381(10) 0.0451(10) -0.0010(8) 0.0060(8) -0.0026(8)
C48 0.0240(8) 0.0424(11) 0.0504(11) -0.0018(9) 0.0043(8) 0.0024(8)
C50 0.0366(10) 0.0358(10) 0.0357(9) -0.0059(8) 0.0017(8) -0.0047(8)
C52 0.0351(9) 0.0419(10) 0.0313(9) -0.0006(8) 0.0076(7) -0.0074(8)
C54 0.0209(8) 0.0526(12) 0.0465(11) -0.0104(9) 0.0053(7) 0.0032(8)
C56 0.0460(11) 0.0346(10) 0.0242(8) -0.0001(7) -0.0016(7) 0.0000(8)
C58 0.0447(11) 0.0304(9) 0.0536(12) 0.0014(8) 0.0183(9) -0.0036(8)
C60 0.0477(11) 0.0420(11) 0.0327(9) 0.0093(8) 0.0061(8) 0.0112(9)
C62 0.0380(10) 0.0345(10) 0.0476(11) -0.0101(8) 0.0038(8) 0.0075(8)
C64 0.0407(10) 0.0486(11) 0.0333(9) 0.0080(8) -0.0077(8) 0.0051(9)
C66 0.0411(11) 0.0518(12) 0.0371(10) 0.0038(9) 0.0164(8) -0.0003(9)
C68 0.0253(9) 0.0606(13) 0.0473(11) 0.0018(10) 0.0041(8) 0.0014(9)
C70 0.0445(10) 0.0406(10) 0.0259(8) -0.0016(7) 0.0050(7) -0.0046(8)
C72 0.0377(10) 0.0481(11) 0.0382(10) -0.0017(8) -0.0072(8) 0.0071(9)
C74 0.0541(12) 0.0512(12) 0.0343(10) -0.0040(9) 0.0181(9) -0.0078(10)
C75 0.0371(10) 0.0548(13) 0.0460(11) -0.0012(9) 0.0106(8) -0.0128(9)
C19 0.0530(12) 0.0424(11) 0.0448(11) -0.0132(9) -0.0019(9) -0.0099(9)
C39 0.0405(11) 0.0482(12) 0.0533(12) 0.0042(9) 0.0151(9) -0.0125(9)
C5 0.0286(10) 0.0719(15) 0.0598(13) 0.0060(11) 0.0135(9) -0.0125(10)
C41 0.0447(11) 0.0605(13) 0.0458(11) -0.0033(10) 0.0229(9) -0.0111(10)
C21 0.0446(12) 0.0524(13) 0.0529(12) -0.0125(10) -0.0028(10) 0.0076(10)
C43 0.0560(13) 0.0540(13) 0.0383(11) 0.0050(9) -0.0040(9) 0.0046(10)
C11 0.0651(14) 0.0599(13) 0.0304(10) -0.0025(9) 0.0253(9) -0.0057(11)
C45 0.0583(13) 0.0365(11) 0.0533(12) -0.0155(9) 0.0065(10) 0.0114(9)
C23 0.0499(13) 0.0651(15) 0.0599(14) 0.0135(11) 0.0284(11) 0.0010(11)
C47 0.0365(11) 0.0435(12) 0.0757(15) 0.0052(11) 0.0073(10) -0.0057(9)
C3 0.0444(12) 0.0558(14) 0.0806(16) 0.0198(12) 0.0253(11) -0.0040(10)
C49 0.0764(15) 0.0352(11) 0.0491(12) 0.0028(9) 0.0278(11) 0.0095(10)
C25 0.0488(12) 0.0593(14) 0.0569(14) -0.0012(11) -0.0244(11) 0.0105(11)
C51 0.0639(14) 0.0533(13) 0.0429(11) -0.0004(10) -0.0081(10) -0.0018(11)
C13 0.0954(18) 0.0386(11) 0.0452(12) -0.0065(9) 0.0294(12) 0.0109(12)
C53 0.0450(12) 0.0437(12) 0.0697(14) 0.0047(10) 0.0119(10) -0.0125(9)
C27 0.0742(15) 0.0294(10) 0.0472(11) -0.0104(9) 0.0011(10) -0.0005(10)
C55 0.0570(13) 0.0417(11) 0.0350(10) -0.0042(8) 0.0023(9) -0.0044(9)
C7 0.0497(12) 0.0727(15) 0.0394(11) -0.0174(10) 0.0156(9) -0.0310(11)
C57 0.0727(15) 0.0548(13) 0.0245(9) 0.0020(8) -0.0066(9) -0.0012(11)
C29 0.0354(11) 0.0580(14) 0.0788(16) -0.0055(12) 0.0105(10) -0.0160(10)
C59 0.0268(10) 0.0602(14) 0.0740(15) -0.0036(11) 0.0093(10) -0.0031(9)
C15 0.0785(17) 0.0623(15) 0.0387(12) 0.0032(10) -0.0278(11) 0.0041(12)
C61 0.0503(13) 0.0345(11) 0.0790(16) -0.0099(10) 0.0082(11) 0.0042(9)
C31 0.0885(19) 0.0782(18) 0.0515(14) -0.0129(13) -0.0095(13) 0.0279(15)
C63 0.099(2) 0.0405(12) 0.0672(15) -0.0101(11) 0.0390(14) 0.0118(12)
C2 0.0924(19) 0.0376(12) 0.0671(15) 0.0064(11) 0.0261(13) 0.0102(12)
C65 0.118(2) 0.0526(15) 0.0573(15) -0.0120(12) -0.0009(15) 0.0167(15)
C33 0.113(2) 0.0796(19) 0.0525(14) 0.0012(13) -0.0298(15) -0.0299(17)
C17 0.0795(19) 0.083(2) 0.090(2) -0.0451(16) -0.0042(15) 0.0146(16)

loop_
_atom_type_symbol
_atom_type_description
_atom_type_scat_dispersion_real
_atom_type_scat_dispersion_imag
_atom_type_scat_source
C C 0.0033 0.0016 'International Tables Vol C Tables 4.2.6.8 and 6.1.1.4'
H H 0.0000 0.0000 'International Tables Vol C Tables 4.2.6.8 and 6.1.1.4'
Mg Mg 0.0486 0.0363 'International Tables Vol C Tables 4.2.6.8 and 6.1.1.4'
N N 0.0061 0.0033 'International Tables Vol C Tables 4.2.6.8 and 6.1.1.4'
O O 0.0106 0.0060 'International Tables Vol C Tables 4.2.6.8 and 6.1.1.4'
P P 0.1023 0.0942 'International Tables Vol C Tables 4.2.6.8 and 6.1.1.4'

loop_
_geom_angle_atom_site_label_1
_geom_angle_atom_site_label_2
_geom_angle_atom_site_label_3
_geom_angle
_geom_angle_site_symmetry_1
_geom_angle_site_symmetry_3
_geom_angle_publ_flag
N2 P1 C12 110.24(7) . . ?
N2 P1 C16 109.41(7) . . ?
N2 P1 C30 113.22(7) . . ?
C12 P1 C30 103.99(7) . . ?
C16 P1 C12 109.41(8) . . ?
C16 P1 C30 110.43(8) . . ?
N3 P2 C18 113.42(8) . . ?
N3 P2 C22 110.66(7) . . ?
N3 P2 C32 108.93(7) . . ?
C18 P2 C22 105.08(8) . . ?
C32 P2 C18 109.46(8) . . ?
C32 P2 C22 109.18(8) . . ?
O1 Mg1 H 108.7(5) . . y
O1 Mg1 HA 87.2(5) . . y
N4 Mg1 O1 120.75(5) . . y
N4 Mg1 N2 94.57(5) . . y
N4 Mg1 H 130.6(5) . . y
N4 Mg1 HA 101.0(5) . . y
N2 Mg1 O1 74.69(5) . . y
N2 Mg1 H 98.6(5) . . y
N2 Mg1 HA 160.5(5) . . y
H Mg1 HA 80.1(7) . . y
O2 Mg2 H 86.3(5) . . y
O2 Mg2 HA 112.3(5) . . y
N1 Mg2 O2 120.83(6) . . y
N1 Mg2 N3 94.58(5) . . y
N1 Mg2 H 105.5(5) . . y
N1 Mg2 HA 126.7(5) . . y
N3 Mg2 O2 73.96(5) . . y
N3 Mg2 H 157.2(5) . . y
N3 Mg2 HA 96.5(5) . . y
H Mg2 HA 80.3(7) . . y
C14 O1 Mg1 113.85(9) . . ?
C14 O1 C54 117.82(13) . . ?
C54 O1 Mg1 127.24(10) . . ?
C56 O2 Mg2 112.82(10) . . ?
C56 O2 C11 117.82(14) . . ?
C11 O2 Mg2 126.08(12) . . ?
C4 N1 Mg2 119.82(9) . . ?
C6 N1 Mg2 120.76(10) . . ?
C6 N1 C4 119.36(12) . . ?
C8 N4 Mg1 121.98(11) . . ?
C8 N4 C24 120.24(13) . . ?
C24 N4 Mg1 117.76(10) . . ?
P1 N2 Mg1 119.99(7) . . ?
C1 N2 P1 125.45(11) . . ?
C1 N2 Mg1 114.41(10) . . ?
P2 N3 Mg2 119.80(7) . . ?
C20 N3 P2 125.98(11) . . ?
C20 N3 Mg2 113.33(10) . . ?
N2 C1 C10 127.81(15) . . ?
N2 C1 C14 116.34(14) . . ?
C10 C1 C14 115.84(14) . . ?
C26 C4 N1 121.28(15) . . ?
C26 C4 C42 119.99(15) . . ?
C42 C4 N1 118.59(15) . . ?
N1 C6 C32 125.25(14) . . ?
N1 C6 C34 119.16(14) . . ?
C32 C6 C34 115.54(13) . . ?
N4 C8 C16 124.87(14) . . ?
N4 C8 C60 119.10(14) . . ?
C16 C8 C60 116.00(15) . . ?
C1 C10 H10 119.1 . . ?
C44 C10 C1 121.82(16) . . ?
C44 C10 H10 119.1 . . ?
P1 C12 H12 107.0 . . ?
C50 C12 P1 111.07(11) . . ?
C50 C12 H12 107.0 . . ?
C50 C12 C62 110.34(14) . . ?
C62 C12 P1 113.96(11) . . ?
C62 C12 H12 107.0 . . ?
O1 C14 C1 113.33(13) . . ?
C36 C14 O1 123.98(15) . . ?
C36 C14 C1 122.68(15) . . ?
P1 C16 H16 114.4 . . ?
C8 C16 P1 131.23(12) . . ?
C8 C16 H16 114.4 . . ?
P2 C18 H18 107.5 . . ?
C46 C18 P2 110.12(12) . . ?
C46 C18 H18 107.5 . . ?
C66 C18 P2 114.23(12) . . ?
C66 C18 H18 107.5 . . ?
C66 C18 C46 109.77(15) . . ?
N3 C20 C56 115.98(15) . . ?
N3 C20 C72 127.50(16) . . ?
C72 C20 C56 116.47(15) . . ?
P2 C22 H22 107.6 . . ?
C49 C22 P2 110.83(12) . . ?
C49 C22 H22 107.6 . . ?
C49 C22 C13 110.52(17) . . ?
C13 C22 P2 112.57(13) . . ?
C13 C22 H22 107.6 . . ?
C40 C24 N4 121.87(15) . . ?
C40 C24 C52 119.65(15) . . ?
C52 C24 N4 118.22(14) . . ?
C4 C26 C28 122.62(15) . . ?
C68 C26 C4 118.28(17) . . ?
C68 C26 C28 119.09(16) . . ?
C26 C28 H28 107.8 . . ?
C26 C28 C21 112.83(16) . . ?
C26 C28 C43 111.29(15) . . ?
C21 C28 H28 107.8 . . ?
C21 C28 C43 109.19(16) . . ?
C43 C28 H28 107.8 . . ?
P1 C30 H30 107.3 . . ?
C38 C30 P1 111.47(11) . . ?
C38 C30 H30 107.3 . . ?
C38 C30 C48 110.02(14) . . ?
C48 C30 P1 113.20(12) . . ?
C48 C30 H30 107.3 . . ?
P2 C32 H32 114.3 . . ?
C6 C32 P2 131.39(12) . . ?
C6 C32 H32 114.3 . . ?
C6 C34 H34A 109.5 . . ?
C6 C34 H34B 109.5 . . ?
C6 C34 H34C 109.5 . . ?
H34A C34 H34B 109.5 . . ?
H34A C34 H34C 109.5 . . ?
H34B C34 H34C 109.5 . . ?
C14 C36 H36 120.2 . . ?
C14 C36 C64 119.57(16) . . ?
C64 C36 H36 120.2 . . ?
C30 C38 H38A 109.4 . . ?
C30 C38 H38B 109.4 . . ?
H38A C38 H38B 108.0 . . ?
C53 C38 C30 111.29(15) . . ?
C53 C38 H38A 109.4 . . ?
C53 C38 H38B 109.4 . . ?
C24 C40 C70 123.08(15) . . ?
C74 C40 C24 118.59(16) . . ?
C74 C40 C70 118.33(16) . . ?
C4 C42 C58 121.07(15) . . ?
C39 C42 C4 119.23(17) . . ?
C39 C42 C58 119.70(17) . . ?
C10 C44 H44 119.7 . . ?
C64 C44 C10 120.61(17) . . ?
C64 C44 H44 119.7 . . ?
C18 C46 H46A 109.2 . . ?
C18 C46 H46B 109.2 . . ?
H46A C46 H46B 107.9 . . ?
C47 C46 C18 111.88(16) . . ?
C47 C46 H46A 109.2 . . ?
C47 C46 H46B 109.2 . . ?
C30 C48 H48A 109.2 . . ?
C30 C48 H48B 109.2 . . ?
H48A C48 H48B 107.9 . . ?
C59 C48 C30 111.96(16) . . ?
C59 C48 H48A 109.2 . . ?
C59 C48 H48B 109.2 . . ?
C12 C50 H50A 109.5 . . ?
C12 C50 H50B 109.5 . . ?
C12 C50 C19 110.57(15) . . ?
H50A C50 H50B 108.1 . . ?
C19 C50 H50A 109.5 . . ?
C19 C50 H50B 109.5 . . ?
C24 C52 C7 121.87(15) . . ?
C75 C52 C24 119.10(16) . . ?
C75 C52 C7 119.03(16) . . ?
O1 C54 H54A 109.5 . . ?
O1 C54 H54B 109.5 . . ?
O1 C54 H54C 109.5 . . ?
H54A C54 H54B 109.5 . . ?
H54A C54 H54C 109.5 . . ?
H54B C54 H54C 109.5 . . ?
O2 C56 C20 113.11(14) . . ?
C57 C56 O2 124.32(17) . . ?
C57 C56 C20 122.54(18) . . ?
C42 C58 H58 107.1 . . ?
C31 C58 C42 113.22(17) . . ?
C31 C58 H58 107.1 . . ?
C65 C58 C42 112.56(18) . . ?
C65 C58 H58 107.1 . . ?
C65 C58 C31 109.44(19) . . ?
C8 C60 H60A 109.5 . . ?
C8 C60 H60B 109.5 . . ?
C8 C60 H60C 109.5 . . ?
H60A C60 H60B 109.5 . . ?
H60A C60 H60C 109.5 . . ?
H60B C60 H60C 109.5 . . ?
C12 C62 H62A 109.5 . . ?
C12 C62 H62B 109.5 . . ?
C12 C62 C45 110.67(15) . . ?
H62A C62 H62B 108.1 . . ?
C45 C62 H62A 109.5 . . ?
C45 C62 H62B 109.5 . . ?
C36 C64 H64 120.3 . . ?
C44 C64 C36 119.44(16) . . ?
C44 C64 H64 120.3 . . ?
C18 C66 H66A 109.5 . . ?
C18 C66 H66B 109.5 . . ?
H66A C66 H66B 108.1 . . ?
C23 C66 C18 110.75(17) . . ?
C23 C66 H66A 109.5 . . ?
C23 C66 H66B 109.5 . . ?
C26 C68 H68 119.1 . . ?
C5 C68 C26 121.80(19) . . ?
C5 C68 H68 119.1 . . ?
C40 C70 H70 108.1 . . ?
C40 C70 C51 111.73(16) . . ?
C40 C70 C55 111.39(16) . . ?
C51 C70 H70 108.1 . . ?
C55 C70 H70 108.1 . . ?
C55 C70 C51 109.30(15) . . ?
C20 C72 H72 119.5 . . ?
C25 C72 C20 120.97(19) . . ?
C25 C72 H72 119.5 . . ?
C40 C74 H74 119.1 . . ?
C41 C74 C40 121.82(18) . . ?
C41 C74 H74 119.1 . . ?
C52 C75 H75 119.4 . . ?
C41 C75 C52 121.25(18) . . ?
C41 C75 H75 119.4 . . ?
C50 C19 H19A 109.2 . . ?
C50 C19 H19B 109.2 . . ?
H19A C19 H19B 107.9 . . ?
C27 C19 C50 111.90(16) . . ?
C27 C19 H19A 109.2 . . ?
C27 C19 H19B 109.2 . . ?
C42 C39 H39 119.4 . . ?
C5 C39 C42 121.14(19) . . ?
C5 C39 H39 119.4 . . ?
C68 C5 H5 120.2 . . ?
C39 C5 C68 119.55(18) . . ?
C39 C5 H5 120.2 . . ?
C74 C41 H41 120.2 . . ?
C75 C41 C74 119.58(18) . . ?
C75 C41 H41 120.2 . . ?
C28 C21 H21A 109.5 . . ?
C28 C21 H21B 109.5 . . ?
C28 C21 H21C 109.5 . . ?
H21A C21 H21B 109.5 . . ?
H21A C21 H21C 109.5 . . ?
H21B C21 H21C 109.5 . . ?
C28 C43 H43A 109.5 . . ?
C28 C43 H43B 109.5 . . ?
C28 C43 H43C 109.5 . . ?
H43A C43 H43B 109.5 . . ?
H43A C43 H43C 109.5 . . ?
H43B C43 H43C 109.5 . . ?
O2 C11 H11A 109.5 . . ?
O2 C11 H11B 109.5 . . ?
O2 C11 H11C 109.5 . . ?
H11A C11 H11B 109.5 . . ?
H11A C11 H11C 109.5 . . ?
H11B C11 H11C 109.5 . . ?
C62 C45 H45A 109.2 . . ?
C62 C45 H45B 109.2 . . ?
H45A C45 H45B 107.9 . . ?
C27 C45 C62 111.92(17) . . ?
C27 C45 H45A 109.2 . . ?
C27 C45 H45B 109.2 . . ?
C66 C23 H23A 109.3 . . ?
C66 C23 H23B 109.3 . . ?
H23A C23 H23B 108.0 . . ?
C3 C23 C66 111.49(17) . . ?
C3 C23 H23A 109.3 . . ?
C3 C23 H23B 109.3 . . ?
C46 C47 H47A 109.3 . . ?
C46 C47 H47B 109.3 . . ?
H47A C47 H47B 107.9 . . ?
C3 C47 C46 111.74(18) . . ?
C3 C47 H47A 109.3 . . ?
C3 C47 H47B 109.3 . . ?
C23 C3 H3A 109.3 . . ?
C23 C3 H3B 109.3 . . ?
C47 C3 C23 111.40(18) . . ?
C47 C3 H3A 109.3 . . ?
C47 C3 H3B 109.3 . . ?
H3A C3 H3B 108.0 . . ?
C22 C49 H49A 109.1 . . ?
C22 C49 H49B 109.1 . . ?
C22 C49 C2 112.40(17) . . ?
H49A C49 H49B 107.9 . . ?
C2 C49 H49A 109.1 . . ?
C2 C49 H49B 109.1 . . ?
C72 C25 H25 119.6 . . ?
C15 C25 C72 120.7(2) . . ?
C15 C25 H25 119.6 . . ?
C70 C51 H51A 109.5 . . ?
C70 C51 H51B 109.5 . . ?
C70 C51 H51C 109.5 . . ?
H51A C51 H51B 109.5 . . ?
H51A C51 H51C 109.5 . . ?
H51B C51 H51C 109.5 . . ?
C22 C13 H13A 109.2 . . ?
C22 C13 H13B 109.2 . . ?
C22 C13 C63 112.18(19) . . ?
H13A C13 H13B 107.9 . . ?
C63 C13 H13A 109.2 . . ?
C63 C13 H13B 109.2 . . ?
C38 C53 H53A 109.3 . . ?
C38 C53 H53B 109.3 . . ?
H53A C53 H53B 108.0 . . ?
C29 C53 C38 111.62(18) . . ?
C29 C53 H53A 109.3 . . ?
C29 C53 H53B 109.3 . . ?
C19 C27 C45 111.90(16) . . ?
C19 C27 H27A 109.2 . . ?
C19 C27 H27B 109.2 . . ?
C45 C27 H27A 109.2 . . ?
C45 C27 H27B 109.2 . . ?
H27A C27 H27B 107.9 . . ?
C70 C55 H55A 109.5 . . ?
C70 C55 H55B 109.5 . . ?
C70 C55 H55C 109.5 . . ?
H55A C55 H55B 109.5 . . ?
H55A C55 H55C 109.5 . . ?
H55B C55 H55C 109.5 . . ?
C52 C7 H7 107.9 . . ?
C52 C7 C33 112.2(2) . . ?
C33 C7 H7 107.9 . . ?
C17 C7 C52 111.2(2) . . ?
C17 C7 H7 107.9 . . ?
C17 C7 C33 109.65(19) . . ?
C56 C57 H57 120.3 . . ?
C56 C57 C15 119.3(2) . . ?
C15 C57 H57 120.3 . . ?
C53 C29 H29A 109.5 . . ?
C53 C29 H29B 109.5 . . ?
C53 C29 C59 110.75(18) . . ?
H29A C29 H29B 108.1 . . ?
C59 C29 H29A 109.5 . . ?
C59 C29 H29B 109.5 . . ?
C48 C59 H59A 109.4 . . ?
C48 C59 H59B 109.4 . . ?
C29 C59 C48 111.19(17) . . ?
C29 C59 H59A 109.4 . . ?
C29 C59 H59B 109.4 . . ?
H59A C59 H59B 108.0 . . ?
C25 C15 C57 119.95(18) . . ?
C25 C15 H15 120.0 . . ?
C57 C15 H15 120.0 . . ?
H61A C61 H61B 108.2 . . ?
C63 C61 H61A 109.7 . . ?
C63 C61 H61B 109.7 . . ?
C63 C61 C2 109.61(19) . . ?
C2 C61 H61A 109.7 . . ?
C2 C61 H61B 109.7 . . ?
C58 C31 H31A 109.5 . . ?
C58 C31 H31B 109.5 . . ?
C58 C31 H31C 109.5 . . ?
H31A C31 H31B 109.5 . . ?
H31A C31 H31C 109.5 . . ?
H31B C31 H31C 109.5 . . ?
C13 C63 H63A 109.4 . . ?
C13 C63 H63B 109.4 . . ?
C61 C63 C13 111.16(19) . . ?
C61 C63 H63A 109.4 . . ?
C61 C63 H63B 109.4 . . ?
H63A C63 H63B 108.0 . . ?
C49 C2 H2A 109.4 . . ?
C49 C2 H2B 109.4 . . ?
C61 C2 C49 111.24(19) . . ?
C61 C2 H2A 109.4 . . ?
C61 C2 H2B 109.4 . . ?
H2A C2 H2B 108.0 . . ?
C58 C65 H65A 109.5 . . ?
C58 C65 H65B 109.5 . . ?
C58 C65 H65C 109.5 . . ?
H65A C65 H65B 109.5 . . ?
H65A C65 H65C 109.5 . . ?
H65B C65 H65C 109.5 . . ?
C7 C33 H33A 109.5 . . ?
C7 C33 H33B 109.5 . . ?
C7 C33 H33C 109.5 . . ?
H33A C33 H33B 109.5 . . ?
H33A C33 H33C 109.5 . . ?
H33B C33 H33C 109.5 . . ?
C7 C17 H17A 109.5 . . ?
C7 C17 H17B 109.5 . . ?
C7 C17 H17C 109.5 . . ?
H17A C17 H17B 109.5 . . ?
H17A C17 H17C 109.5 . . ?
H17B C17 H17C 109.5 . . ?

loop_
_geom_bond_atom_site_label_1
_geom_bond_atom_site_label_2
_geom_bond_distance
_geom_bond_site_symmetry_2
_geom_bond_publ_flag
P1 N2 1.6161(13) . ?
P1 C12 1.8431(16) . ?
P1 C16 1.7303(16) . ?
P1 C30 1.8531(17) . ?
P2 N3 1.6133(13) . ?
P2 C18 1.8448(17) . ?
P2 C22 1.8522(17) . ?
P2 C32 1.7314(16) . ?
Mg1 O1 2.1670(12) . y
Mg1 N4 2.0708(14) . y
Mg1 N2 2.0903(13) . y
Mg1 H 1.897(17) . y
Mg1 HA 1.851(17) . y
Mg2 O2 2.1646(13) . y
Mg2 N1 2.0639(13) . y
Mg2 N3 2.0944(14) . y
Mg2 H 1.861(17) . y
Mg2 HA 1.882(17) . y
O1 C14 1.3919(19) . ?
O1 C54 1.4376(19) . ?
O2 C56 1.389(2) . ?
O2 C11 1.441(2) . ?
N1 C4 1.4374(19) . ?
N1 C6 1.3412(19) . ?
N4 C8 1.335(2) . ?
N4 C24 1.438(2) . ?
N2 C1 1.3946(19) . ?
N3 C20 1.3873(19) . ?
C1 C10 1.395(2) . ?
C1 C14 1.413(2) . ?
C4 C26 1.406(2) . ?
C4 C42 1.410(2) . ?
C6 C32 1.390(2) . ?
C6 C34 1.518(2) . ?
C8 C16 1.395(2) . ?
C8 C60 1.515(2) . ?
C10 H10 0.9500 . ?
C10 C44 1.389(2) . ?
C12 H12 1.0000 . ?
C12 C50 1.525(2) . ?
C12 C62 1.527(2) . ?
C14 C36 1.375(2) . ?
C16 H16 0.9500 . ?
C18 H18 1.0000 . ?
C18 C46 1.537(2) . ?
C18 C66 1.533(2) . ?
C20 C56 1.409(2) . ?
C20 C72 1.397(2) . ?
C22 H22 1.0000 . ?
C22 C49 1.510(3) . ?
C22 C13 1.514(3) . ?
C24 C40 1.409(2) . ?
C24 C52 1.414(2) . ?
C26 C28 1.512(2) . ?
C26 C68 1.400(2) . ?
C28 H28 1.0000 . ?
C28 C21 1.521(3) . ?
C28 C43 1.533(2) . ?
C30 H30 1.0000 . ?
C30 C38 1.533(2) . ?
C30 C48 1.539(2) . ?
C32 H32 0.9500 . ?
C34 H34A 0.9800 . ?
C34 H34B 0.9800 . ?
C34 H34C 0.9800 . ?
C36 H36 0.9500 . ?
C36 C64 1.392(3) . ?
C38 H38A 0.9900 . ?
C38 H38B 0.9900 . ?
C38 C53 1.528(3) . ?
C40 C70 1.512(2) . ?
C40 C74 1.394(2) . ?
C42 C58 1.517(3) . ?
C42 C39 1.391(3) . ?
C44 H44 0.9500 . ?
C44 C64 1.374(3) . ?
C46 H46A 0.9900 . ?
C46 H46B 0.9900 . ?
C46 C47 1.526(3) . ?
C48 H48A 0.9900 . ?
C48 H48B 0.9900 . ?
C48 C59 1.527(3) . ?
C50 H50A 0.9900 . ?
C50 H50B 0.9900 . ?
C50 C19 1.530(2) . ?
C52 C75 1.393(2) . ?
C52 C7 1.515(3) . ?
C54 H54A 0.9800 . ?
C54 H54B 0.9800 . ?
C54 H54C 0.9800 . ?
C56 C57 1.376(2) . ?
C58 H58 1.0000 . ?
C58 C31 1.514(3) . ?
C58 C65 1.508(3) . ?
C60 H60A 0.9800 . ?
C60 H60B 0.9800 . ?
C60 H60C 0.9800 . ?
C62 H62A 0.9900 . ?
C62 H62B 0.9900 . ?
C62 C45 1.533(2) . ?
C64 H64 0.9500 . ?
C66 H66A 0.9900 . ?
C66 H66B 0.9900 . ?
C66 C23 1.525(3) . ?
C68 H68 0.9500 . ?
C68 C5 1.376(3) . ?
C70 H70 1.0000 . ?
C70 C51 1.537(3) . ?
C70 C55 1.525(3) . ?
C72 H72 0.9500 . ?
C72 C25 1.392(3) . ?
C74 H74 0.9500 . ?
C74 C41 1.375(3) . ?
C75 H75 0.9500 . ?
C75 C41 1.374(3) . ?
C19 H19A 0.9900 . ?
C19 H19B 0.9900 . ?
C19 C27 1.518(3) . ?
C39 H39 0.9500 . ?
C39 C5 1.376(3) . ?
C5 H5 0.9500 . ?
C41 H41 0.9500 . ?
C21 H21A 0.9800 . ?
C21 H21B 0.9800 . ?
C21 H21C 0.9800 . ?
C43 H43A 0.9800 . ?
C43 H43B 0.9800 . ?
C43 H43C 0.9800 . ?
C11 H11A 0.9800 . ?
C11 H11B 0.9800 . ?
C11 H11C 0.9800 . ?
C45 H45A 0.9900 . ?
C45 H45B 0.9900 . ?
C45 C27 1.519(3) . ?
C23 H23A 0.9900 . ?
C23 H23B 0.9900 . ?
C23 C3 1.516(3) . ?
C47 H47A 0.9900 . ?
C47 H47B 0.9900 . ?
C47 C3 1.514(3) . ?
C3 H3A 0.9900 . ?
C3 H3B 0.9900 . ?
C49 H49A 0.9900 . ?
C49 H49B 0.9900 . ?
C49 C2 1.529(3) . ?
C25 H25 0.9500 . ?
C25 C15 1.371(3) . ?
C51 H51A 0.9800 . ?
C51 H51B 0.9800 . ?
C51 H51C 0.9800 . ?
C13 H13A 0.9900 . ?
C13 H13B 0.9900 . ?
C13 C63 1.530(3) . ?
C53 H53A 0.9900 . ?
C53 H53B 0.9900 . ?
C53 C29 1.518(3) . ?
C27 H27A 0.9900 . ?
C27 H27B 0.9900 . ?
C55 H55A 0.9800 . ?
C55 H55B 0.9800 . ?
C55 H55C 0.9800 . ?
C7 H7 1.0000 . ?
C7 C33 1.516(3) . ?
C7 C17 1.512(4) . ?
C57 H57 0.9500 . ?
C57 C15 1.384(3) . ?
C29 H29A 0.9900 . ?
C29 H29B 0.9900 . ?
C29 C59 1.522(3) . ?
C59 H59A 0.9900 . ?
C59 H59B 0.9900 . ?
C15 H15 0.9500 . ?
C61 H61A 0.9900 . ?
C61 H61B 0.9900 . ?
C61 C63 1.502(3) . ?
C61 C2 1.519(3) . ?
C31 H31A 0.9800 . ?
C31 H31B 0.9800 . ?
C31 H31C 0.9800 . ?
C63 H63A 0.9900 . ?
C63 H63B 0.9900 . ?
C2 H2A 0.9900 . ?
C2 H2B 0.9900 . ?
C65 H65A 0.9800 . ?
C65 H65B 0.9800 . ?
C65 H65C 0.9800 . ?
C33 H33A 0.9800 . ?
C33 H33B 0.9800 . ?
C33 H33C 0.9800 . ?
C17 H17A 0.9800 . ?
C17 H17B 0.9800 . ?
C17 H17C 0.9800 . ?

loop_
_geom_torsion_atom_site_label_1
_geom_torsion_atom_site_label_2
_geom_torsion_atom_site_label_3
_geom_torsion_atom_site_label_4
_geom_torsion
_geom_torsion_site_symmetry_1
_geom_torsion_site_symmetry_2
_geom_torsion_site_symmetry_3
_geom_torsion_site_symmetry_4
_geom_torsion_publ_flag
P1 N2 C1 C10 -19.0(2) . . . . ?
P1 N2 C1 C14 162.66(12) . . . . ?
P1 C12 C50 C19 174.74(13) . . . . ?
P1 C12 C62 C45 -176.65(13) . . . . ?
P1 C30 C38 C53 -178.70(13) . . . . ?
P1 C30 C48 C59 179.77(13) . . . . ?
P2 N3 C20 C56 165.09(13) . . . . ?
P2 N3 C20 C72 -17.5(3) . . . . ?
P2 C18 C46 C47 -178.11(13) . . . . ?
P2 C18 C66 C23 179.22(14) . . . . ?
P2 C22 C49 C2 -178.36(17) . . . . ?
P2 C22 C13 C63 177.79(17) . . . . ?
Mg1 O1 C14 C1 18.29(17) . . . . ?
Mg1 O1 C14 C36 -160.54(14) . . . . ?
Mg1 N4 C8 C16 -11.5(2) . . . . ?
Mg1 N4 C8 C60 166.44(12) . . . . ?
Mg1 N4 C24 C40 -86.71(17) . . . . ?
Mg1 N4 C24 C52 87.46(17) . . . . ?
Mg1 N2 C1 C10 156.62(14) . . . . ?
Mg1 N2 C1 C14 -21.71(17) . . . . ?
Mg2 O2 C56 C20 22.26(18) . . . . ?
Mg2 O2 C56 C57 -155.69(16) . . . . ?
Mg2 N1 C4 C26 -82.77(16) . . . . ?
Mg2 N1 C4 C42 92.98(15) . . . . ?
Mg2 N1 C6 C32 -13.6(2) . . . . ?
Mg2 N1 C6 C34 163.56(12) . . . . ?
Mg2 N3 C20 C56 -25.80(18) . . . . ?
Mg2 N3 C20 C72 151.56(16) . . . . ?
O1 C14 C36 C64 178.35(16) . . . . ?
O2 C56 C57 C15 176.42(19) . . . . ?
N1 C4 C26 C28 -4.5(2) . . . . ?
N1 C4 C26 C68 176.41(15) . . . . ?
N1 C4 C42 C58 2.6(2) . . . . ?
N1 C4 C42 C39 -177.02(15) . . . . ?
N1 C6 C32 P2 -24.5(3) . . . . ?
N4 C8 C16 P1 -24.9(3) . . . . ?
N4 C24 C40 C70 -7.5(3) . . . . ?
N4 C24 C40 C74 172.91(16) . . . . ?
N4 C24 C52 C75 -172.57(16) . . . . ?
N4 C24 C52 C7 8.6(3) . . . . ?
N2 P1 C12 C50 -56.59(13) . . . . ?
N2 P1 C12 C62 178.04(12) . . . . ?
N2 P1 C16 C8 18.28(19) . . . . ?
N2 P1 C30 C38 17.64(14) . . . . ?
N2 P1 C30 C48 142.30(12) . . . . ?
N2 C1 C10 C44 179.23(16) . . . . ?
N2 C1 C14 O1 1.7(2) . . . . ?
N2 C1 C14 C36 -179.49(15) . . . . ?
N3 P2 C18 C46 27.81(14) . . . . ?
N3 P2 C18 C66 151.85(12) . . . . ?
N3 P2 C22 C49 -37.73(16) . . . . ?
N3 P2 C22 C13 -162.08(14) . . . . ?
N3 P2 C32 C6 19.07(19) . . . . ?
N3 C20 C56 O2 1.7(2) . . . . ?
N3 C20 C56 C57 179.68(17) . . . . ?
N3 C20 C72 C25 -178.38(18) . . . . ?
C1 C10 C44 C64 1.3(3) . . . . ?
C1 C14 C36 C64 -0.4(3) . . . . ?
C4 N1 C6 C32 163.52(16) . . . . ?
C4 N1 C6 C34 -19.3(2) . . . . ?
C4 C26 C28 C21 123.60(17) . . . . ?
C4 C26 C28 C43 -113.25(18) . . . . ?
C4 C26 C68 C5 0.0(3) . . . . ?
C4 C42 C58 C31 -124.3(2) . . . . ?
C4 C42 C58 C65 110.9(2) . . . . ?
C4 C42 C39 C5 1.0(3) . . . . ?
C6 N1 C4 C26 100.06(18) . . . . ?
C6 N1 C4 C42 -84.19(18) . . . . ?
C8 N4 C24 C40 94.94(19) . . . . ?
C8 N4 C24 C52 -90.88(19) . . . . ?
C10 C1 C14 O1 -176.86(14) . . . . ?
C10 C1 C14 C36 2.0(2) . . . . ?
C10 C44 C64 C36 0.4(3) . . . . ?
C12 P1 N2 Mg1 141.05(8) . . . . ?
C12 P1 N2 C1 -43.54(15) . . . . ?
C12 P1 C16 C8 -102.59(17) . . . . ?
C12 P1 C30 C38 137.30(12) . . . . ?
C12 P1 C30 C48 -98.04(13) . . . . ?
C12 C50 C19 C27 55.7(2) . . . . ?
C12 C62 C45 C27 -55.1(2) . . . . ?
C14 C1 C10 C44 -2.4(2) . . . . ?
C14 C36 C64 C44 -0.9(3) . . . . ?
C16 P1 N2 Mg1 20.69(11) . . . . ?
C16 P1 N2 C1 -163.90(13) . . . . ?
C16 P1 C12 C50 63.77(13) . . . . ?
C16 P1 C12 C62 -61.60(14) . . . . ?
C16 P1 C30 C38 -105.43(13) . . . . ?
C16 P1 C30 C48 19.23(15) . . . . ?
C18 P2 N3 Mg2 -101.60(9) . . . . ?
C18 P2 N3 C20 66.87(16) . . . . ?
C18 P2 C22 C49 -160.52(14) . . . . ?
C18 P2 C22 C13 75.13(16) . . . . ?
C18 P2 C32 C6 143.60(16) . . . . ?
C18 C46 C47 C3 -54.4(2) . . . . ?
C18 C66 C23 C3 57.4(2) . . . . ?
C20 C56 C57 C15 -1.3(3) . . . . ?
C20 C72 C25 C15 -0.6(3) . . . . ?
C22 P2 N3 Mg2 140.60(8) . . . . ?
C22 P2 N3 C20 -50.93(16) . . . . ?
C22 P2 C18 C46 148.80(12) . . . . ?
C22 P2 C18 C66 -87.15(14) . . . . ?
C22 P2 C32 C6 -101.87(17) . . . . ?
C22 C49 C2 C61 55.5(3) . . . . ?
C22 C13 C63 C61 -56.7(3) . . . . ?
C24 N4 C8 C16 166.78(15) . . . . ?
C24 N4 C8 C60 -15.3(2) . . . . ?
C24 C40 C70 C51 -114.21(19) . . . . ?
C24 C40 C70 C55 123.23(18) . . . . ?
C24 C40 C74 C41 -0.2(3) . . . . ?
C24 C52 C75 C41 -0.9(3) . . . . ?
C24 C52 C7 C33 -129.3(2) . . . . ?
C24 C52 C7 C17 107.5(2) . . . . ?
C26 C4 C42 C58 178.36(15) . . . . ?
C26 C4 C42 C39 -1.2(2) . . . . ?
C26 C68 C5 C39 -0.2(3) . . . . ?
C28 C26 C68 C5 -179.10(18) . . . . ?
C30 P1 N2 Mg1 -102.93(9) . . . . ?
C30 P1 N2 C1 72.47(14) . . . . ?
C30 P1 C12 C50 -178.25(12) . . . . ?
C30 P1 C12 C62 56.38(14) . . . . ?
C30 P1 C16 C8 143.54(16) . . . . ?
C30 C38 C53 C29 -56.6(2) . . . . ?
C30 C48 C59 C29 55.6(2) . . . . ?
C32 P2 N3 Mg2 20.57(11) . . . . ?
C32 P2 N3 C20 -170.96(14) . . . . ?
C32 P2 C18 C46 -94.07(13) . . . . ?
C32 P2 C18 C66 29.98(15) . . . . ?
C32 P2 C22 C49 82.15(15) . . . . ?
C32 P2 C22 C13 -42.20(17) . . . . ?
C34 C6 C32 P2 158.23(14) . . . . ?
C38 C30 C48 C59 -54.8(2) . . . . ?
C38 C53 C29 C59 56.4(3) . . . . ?
C40 C24 C52 C75 1.7(3) . . . . ?
C40 C24 C52 C7 -177.11(18) . . . . ?
C40 C74 C41 C75 1.1(3) . . . . ?
C42 C4 C26 C28 179.79(15) . . . . ?
C42 C4 C26 C68 0.7(2) . . . . ?
C42 C39 C5 C68 -0.3(3) . . . . ?
C46 C18 C66 C23 -56.5(2) . . . . ?
C46 C47 C3 C23 54.0(2) . . . . ?
C48 C30 C38 C53 54.9(2) . . . . ?
C50 C12 C62 C45 57.6(2) . . . . ?
C50 C19 C27 C45 -53.1(2) . . . . ?
C52 C24 C40 C70 178.44(17) . . . . ?
C52 C24 C40 C74 -1.2(3) . . . . ?
C52 C75 C41 C74 -0.5(3) . . . . ?
C54 O1 C14 C1 -172.75(14) . . . . ?
C54 O1 C14 C36 8.4(2) . . . . ?
C56 C20 C72 C25 -1.0(3) . . . . ?
C56 C57 C15 C25 -0.4(3) . . . . ?
C58 C42 C39 C5 -178.58(19) . . . . ?
C60 C8 C16 P1 157.13(14) . . . . ?
C62 C12 C50 C19 -57.89(19) . . . . ?
C62 C45 C27 C19 52.8(2) . . . . ?
C66 C18 C46 C47 55.3(2) . . . . ?
C66 C23 C3 C47 -55.7(3) . . . . ?
C68 C26 C28 C21 -57.3(2) . . . . ?
C68 C26 C28 C43 65.8(2) . . . . ?
C70 C40 C74 C41 -179.88(19) . . . . ?
C72 C20 C56 O2 -175.97(15) . . . . ?
C72 C20 C56 C57 2.0(3) . . . . ?
C72 C25 C15 C57 1.4(4) . . . . ?
C74 C40 C70 C51 65.4(2) . . . . ?
C74 C40 C70 C55 -57.1(2) . . . . ?
C75 C52 C7 C33 51.9(3) . . . . ?
C75 C52 C7 C17 -71.3(3) . . . . ?
C39 C42 C58 C31 55.3(3) . . . . ?
C39 C42 C58 C65 -69.5(2) . . . . ?
C11 O2 C56 C20 -176.94(16) . . . . ?
C11 O2 C56 C57 5.1(3) . . . . ?
C49 C22 C13 C63 53.3(3) . . . . ?
C13 C22 C49 C2 -52.9(3) . . . . ?
C53 C29 C59 C48 -55.7(3) . . . . ?
C7 C52 C75 C41 178.0(2) . . . . ?
C63 C61 C2 C49 -57.0(3) . . . . ?
C2 C61 C63 C13 57.5(3) . . . . ?

loop_
_platon_squeeze_void_nr
_platon_squeeze_void_average_x
_platon_squeeze_void_average_y
_platon_squeeze_void_average_z
_platon_squeeze_void_volume
_platon_squeeze_void_count_electrons
_platon_squeeze_void_content
1 -0.018 0.000 0.500 817 193 '4 toluene'
2 -0.025 0.500 0.000 816 193 '4 toluene'
